data_4087806
loop_
_publ_author_name
'Milani, Jessica'
'Pridmore, Natalie E.'
'Whitwood, Adrian C.'
'Fairlamb, Ian J. S.'
'Perutz, Robin N.'

_publ_section_title
;
 The Role of Fluorine Substituents in the Regioselectivity of
 Intramolecular C--H Bond Functionalization of Benzylamines at
 Palladium(II)
;
_journal_issue 17
_journal_name_full Organometallics
_journal_page_first 4376
_journal_paper_doi 10.1021/acs.organomet.5b00608
_journal_volume 34
_journal_year 2015
_chemical_formula_moiety 'C18 H20 Cl2 F4 N2 Pd2'
_chemical_formula_sum 'C18 H20 Cl2 F4 N2 Pd2'
_chemical_formula_weight 624.06
_space_group_crystal_system monoclinic
_space_group_IT_number 14
_space_group_name_Hall '-P 2ybc'
_space_group_name_H-M_alt 'P 1 21/c 1'
_atom_sites_solution_hydrogens geom
_atom_sites_solution_primary iterative
_audit_creation_date 2014-10-03
_audit_creation_method
;
Olex2 1.2
(compiled 2014.09.19 svn.r3010 for OlexSys, GUI svn.r4874)
;
_cell_angle_alpha 90
_cell_angle_beta 94.9534(19)
_cell_angle_gamma 90
_cell_formula_units_Z 2
_cell_length_a 5.67526(12)
_cell_length_b 26.5650(6)
_cell_length_c 6.85327(14)
_cell_measurement_reflns_used 7391
_cell_measurement_temperature 110.05(10)
_cell_measurement_theta_max 31.9760
_cell_measurement_theta_min 3.0640
_cell_volume 1029.36(4)
_computing_cell_refinement
;
CrysAlisPro, Agilent Technologies,
Version 1.171.37.33 (release 27-03-2014 CrysAlis171 .NET)
(compiled Mar 27 2014,17:12:48)
;
_computing_data_collection
;
CrysAlisPro, Agilent Technologies,
Version 1.171.37.33 (release 27-03-2014 CrysAlis171 .NET)
(compiled Mar 27 2014,17:12:48)
;
_computing_data_reduction
;
CrysAlisPro, Agilent Technologies,
Version 1.171.37.33 (release 27-03-2014 CrysAlis171 .NET)
(compiled Mar 27 2014,17:12:48)
;
_computing_molecular_graphics 'Olex2 (Dolomanov et al., 2009)'
_computing_publication_material 'Olex2 (Dolomanov et al., 2009)'
_computing_structure_refinement 'ShelXL (Sheldrick, 2008)'
_computing_structure_solution
;
Superflip (Palatinus & Chapuis, 2007;Palatinus & van der Lee, 2008;
Palatinus et al., 2012)
;
_diffrn_ambient_environment N~2~
_diffrn_ambient_temperature 110.05(10)
_diffrn_detector 'CCD plate'
_diffrn_detector_area_resol_mean 16.1450
_diffrn_detector_type Eos
_diffrn_measured_fraction_theta_full 0.999
_diffrn_measured_fraction_theta_max 0.931
_diffrn_measurement_details
;
#__ type_ start__ end____ width___ exp.time_
  1 omega  -98.00   19.00   1.0000   16.0000
omega____ theta____ kappa____ phi______ frames
    -      -25.0740  -19.0000 -120.0000 117

#__ type_ start__ end____ width___ exp.time_
  2 omega  -45.00   44.00   1.0000   16.0000
omega____ theta____ kappa____ phi______ frames
    -      -25.0740   57.0000   60.0000 89

#__ type_ start__ end____ width___ exp.time_
  3 omega   -4.00   79.00   1.0000   16.0000
omega____ theta____ kappa____ phi______ frames
    -       26.4802 -118.0000  155.0000 83

#__ type_ start__ end____ width___ exp.time_
  4 omega  -42.00   48.00   1.0000   16.0000
omega____ theta____ kappa____ phi______ frames
    -       26.4802  -57.0000 -180.0000 90

#__ type_ start__ end____ width___ exp.time_
  5 omega  -20.00   68.00   1.0000   16.0000
omega____ theta____ kappa____ phi______ frames
    -       26.4802  -99.0000  -30.0000 88

#__ type_ start__ end____ width___ exp.time_
  6 omega   21.00  102.00   1.0000   16.0000
omega____ theta____ kappa____ phi______ frames
    -       26.4802 -160.0000    3.0000 81

#__ type_ start__ end____ width___ exp.time_
  7 omega    6.00   95.00   1.0000   16.0000
omega____ theta____ kappa____ phi______ frames
    -       26.4802   57.0000 -150.0000 89

#__ type_ start__ end____ width___ exp.time_
  8 omega    6.00   95.00   1.0000   16.0000
omega____ theta____ kappa____ phi______ frames
    -       26.4802   57.0000  120.0000 89
;
_diffrn_measurement_device 'four-circle diffractometer'
_diffrn_measurement_device_type 'SuperNova, Single source at offset, Eos'
_diffrn_measurement_method '\w scans'
_diffrn_orient_matrix_UB_11 -0.0060296000
_diffrn_orient_matrix_UB_12 -0.0249801000
_diffrn_orient_matrix_UB_13 0.0358406000
_diffrn_orient_matrix_UB_21 -0.0339789000
_diffrn_orient_matrix_UB_22 -0.0086798000
_diffrn_orient_matrix_UB_23 -0.0962087000
_diffrn_orient_matrix_UB_31 0.1205815000
_diffrn_orient_matrix_UB_32 -0.0036991000
_diffrn_orient_matrix_UB_33 -0.0159690000
_diffrn_radiation_monochromator mirror
_diffrn_radiation_probe x-ray
_diffrn_radiation_type MoK\a
_diffrn_radiation_wavelength 0.71073
_diffrn_reflns_av_R_equivalents 0.0405
_diffrn_reflns_av_unetI/netI 0.0305
_diffrn_reflns_Laue_measured_fraction_full 0.999
_diffrn_reflns_Laue_measured_fraction_max 0.931
_diffrn_reflns_limit_h_max 8
_diffrn_reflns_limit_h_min -7
_diffrn_reflns_limit_k_max 39
_diffrn_reflns_limit_k_min -39
_diffrn_reflns_limit_l_max 9
_diffrn_reflns_limit_l_min -10
_diffrn_reflns_number 18211
_diffrn_reflns_point_group_measured_fraction_full 0.999
_diffrn_reflns_point_group_measured_fraction_max 0.931
_diffrn_reflns_theta_full 25.242
_diffrn_reflns_theta_max 32.153
_diffrn_reflns_theta_min 3.067
_diffrn_source 'SuperNova (Mo) X-ray Source'
_exptl_absorpt_coefficient_mu 2.048
_exptl_absorpt_correction_T_max 0.972
_exptl_absorpt_correction_T_min 0.798
_exptl_absorpt_correction_type analytical
_exptl_absorpt_process_details
;
CrysAlisPro, Agilent Technologies,
Version 1.171.37.33 (release 27-03-2014 CrysAlis171 .NET)
(compiled Mar 27 2014,17:12:48)
Analytical numeric absorption correction using a multifaceted crystal
			model based on expressions derived by R.C. Clark & J.S. Reid.
(Clark, R. C. & Reid, J. S. (1995). Acta Cryst. A51, 887-897)
Empirical absorption correction using spherical harmonics,
 implemented in SCALE3 ABSPACK scaling algorithm.
;
_exptl_crystal_colour 'clear light yellow'
_exptl_crystal_colour_lustre clear
_exptl_crystal_colour_modifier light
_exptl_crystal_colour_primary yellow
_exptl_crystal_density_diffrn 2.013
_exptl_crystal_description
;
;
_exptl_crystal_F_000 608
_exptl_crystal_size_max 0.4419
_exptl_crystal_size_mid 0.0621
_exptl_crystal_size_min 0.0294
_refine_diff_density_max 1.034
_refine_diff_density_min -0.951
_refine_diff_density_rms 0.125
_refine_ls_extinction_method none
_refine_ls_goodness_of_fit_ref 1.352
_refine_ls_hydrogen_treatment constr
_refine_ls_matrix_type full
_refine_ls_number_parameters 129
_refine_ls_number_reflns 3380
_refine_ls_number_restraints 0
_refine_ls_restrained_S_all 1.352
_refine_ls_R_factor_all 0.0428
_refine_ls_R_factor_gt 0.0390
_refine_ls_shift/su_max 0.001
_refine_ls_shift/su_mean 0.000
_refine_ls_structure_factor_coef Fsqd
_refine_ls_weighting_details 'w=1/[\s^2^(Fo^2^)+(0.0038P)^2^+2.0683P] where P=(Fo^2^+2Fc^2^)/3'
_refine_ls_weighting_scheme calc
_refine_ls_wR_factor_gt 0.0650
_refine_ls_wR_factor_ref 0.0662
_reflns_Friedel_coverage 0.000
_reflns_number_gt 3149
_reflns_number_total 3380
_reflns_threshold_expression 'I > 2\s(I)'
_cod_data_source_file om5b00608_si_002.cif
_cod_data_source_block 3d_ijsf1452
_cod_database_code 4087806
_shelxl_version_number 2013-4
_chemical_oxdiff_formula 'C18 H20 Cl2 F4 N2 Pd2'
_chemical_oxdiff_usercomment 'Jessica Milani JM-C-200-1'
_shelx_space_group_comment
;
The symmetry employed for this shelxl refinement is uniquely defined
by the following loop, which should always be used as a source of
symmetry information in preference to the above space-group names.
They are only intended as comments.
;
_reflns_odcompleteness_completeness 99.86
_reflns_odcompleteness_iscentric 1
_reflns_odcompleteness_theta 26.32
_olex2_refinement_description
;
1. Fixed Uiso
 At 1.2 times of:
  All C(H) groups, All C(H,H) groups
 At 1.5 times of:
  All C(H,H,H) groups
2.a Secondary CH2 refined with riding coordinates:
 C7(H7A,H7B)
2.b Aromatic/amide H refined with riding coordinates:
 C3(H3), C4(H4)
2.c Idealised Me refined as rotating group:
 C8(H8A,H8B,H8C), C9(H9A,H9B,H9C)
;
_olex2_exptl_crystal_mounting_method 'oil on loop'
_olex2_submission_original_sample_id JM-C-200-1
_olex2_submission_special_instructions 'No special instructions were received'

loop_
_space_group_symop_operation_xyz
'x, y, z'
'-x, y+1/2, -z+1/2'
'-x, -y, -z'
'x, -y-1/2, z-1/2'

loop_
_atom_site_label
_atom_site_type_symbol
_atom_site_fract_x
_atom_site_fract_y
_atom_site_fract_z
_atom_site_U_iso_or_equiv
_atom_site_adp_type
_atom_site_occupancy
_atom_site_site_symmetry_order
_atom_site_calc_flag
_atom_site_refinement_flags_posn
C1 C 0.3379(5) 0.37419(11) 0.6034(4) 0.0139(5) Uani 1 1 d .
C2 C 0.4974(5) 0.34925(11) 0.7324(4) 0.0158(5) Uani 1 1 d .
C3 C 0.4645(6) 0.30080(11) 0.8000(5) 0.0199(6) Uani 1 1 d .
H3 H 0.5784 0.2858 0.8869 0.024 Uiso 1 1 calc R
C4 C 0.2601(6) 0.27499(12) 0.7365(5) 0.0219(6) Uani 1 1 d .
H4 H 0.2331 0.2425 0.7797 0.026 Uiso 1 1 calc R
C5 C 0.0979(5) 0.29909(11) 0.6074(5) 0.0191(6) Uani 1 1 d .
C6 C 0.1322(5) 0.34714(11) 0.5386(4) 0.0155(5) Uani 1 1 d .
C7 C -0.0393(5) 0.37328(11) 0.3938(5) 0.0182(6) Uani 1 1 d .
H7A H -0.1194 0.3488 0.3062 0.022 Uiso 1 1 calc R
H7B H -0.1574 0.3910 0.4617 0.022 Uiso 1 1 calc R
C8 C 0.2163(6) 0.38311(13) 0.1272(5) 0.0220(6) Uani 1 1 d .
H8A H 0.3095 0.4068 0.0609 0.033 Uiso 1 1 calc GR
H8B H 0.1011 0.3680 0.0345 0.033 Uiso 1 1 calc GR
H8C H 0.3175 0.3575 0.1871 0.033 Uiso 1 1 calc GR
C9 C -0.0749(6) 0.44677(12) 0.1857(5) 0.0230(6) Uani 1 1 d .
H9A H -0.1437 0.4660 0.2849 0.035 Uiso 1 1 calc GR
H9B H -0.1974 0.4294 0.1072 0.035 Uiso 1 1 calc GR
H9C H 0.0072 0.4689 0.1041 0.035 Uiso 1 1 calc GR
Cl1 Cl 0.36358(14) 0.52173(3) 0.30375(11) 0.02109(15) Uani 1 1 d .
F1 F 0.7032(3) 0.37217(7) 0.8018(3) 0.0209(4) Uani 1 1 d .
F2 F -0.1037(3) 0.27388(7) 0.5414(3) 0.0276(4) Uani 1 1 d .
N1 N 0.0944(4) 0.40959(9) 0.2800(3) 0.0138(4) Uani 1 1 d .
Pd1 Pd 0.35156(4) 0.44161(2) 0.47606(3) 0.01320(6) Uani 1 1 d .

loop_
_atom_site_aniso_label
_atom_site_aniso_U_11
_atom_site_aniso_U_22
_atom_site_aniso_U_33
_atom_site_aniso_U_23
_atom_site_aniso_U_13
_atom_site_aniso_U_12
C1 0.0154(13) 0.0150(13) 0.0115(12) -0.0035(10) 0.0031(10) 0.0011(10)
C2 0.0175(13) 0.0174(13) 0.0127(13) -0.0001(10) 0.0014(10) 0.0019(10)
C3 0.0268(16) 0.0168(14) 0.0163(14) 0.0021(11) 0.0042(12) 0.0044(12)
C4 0.0318(17) 0.0148(14) 0.0203(15) 0.0011(11) 0.0088(13) 0.0001(12)
C5 0.0231(15) 0.0184(14) 0.0167(14) -0.0026(11) 0.0065(11) -0.0044(11)
C6 0.0177(13) 0.0181(13) 0.0112(13) -0.0020(10) 0.0041(10) 0.0002(11)
C7 0.0174(13) 0.0193(14) 0.0177(14) 0.0013(11) 0.0002(11) -0.0021(11)
C8 0.0225(15) 0.0302(17) 0.0136(14) -0.0066(12) 0.0026(11) -0.0029(13)
C9 0.0231(15) 0.0229(15) 0.0211(15) 0.0060(12) -0.0091(12) -0.0004(12)
Cl1 0.0295(4) 0.0153(3) 0.0162(3) 0.0030(3) -0.0115(3) -0.0038(3)
F1 0.0203(9) 0.0218(9) 0.0192(9) 0.0027(7) -0.0067(7) -0.0004(7)
F2 0.0257(10) 0.0233(10) 0.0339(11) -0.0005(8) 0.0037(8) -0.0117(8)
N1 0.0164(11) 0.0137(11) 0.0109(11) 0.0004(8) -0.0005(9) 0.0002(9)
Pd1 0.01605(10) 0.01241(10) 0.01046(9) 0.00007(8) -0.00273(7) 0.00013(8)

loop_
_atom_type_symbol
_atom_type_description
_atom_type_scat_dispersion_real
_atom_type_scat_dispersion_imag
_atom_type_scat_source
C C 0.0033 0.0016 'International Tables Vol C Tables 4.2.6.8 and 6.1.1.4'
H H 0.0000 0.0000 'International Tables Vol C Tables 4.2.6.8 and 6.1.1.4'
Cl Cl 0.1484 0.1585 'International Tables Vol C Tables 4.2.6.8 and 6.1.1.4'
F F 0.0171 0.0103 'International Tables Vol C Tables 4.2.6.8 and 6.1.1.4'
N N 0.0061 0.0033 'International Tables Vol C Tables 4.2.6.8 and 6.1.1.4'
Pd Pd -0.9988 1.0072 'International Tables Vol C Tables 4.2.6.8 and 6.1.1.4'

loop_
_exptl_crystal_face_index_h
_exptl_crystal_face_index_k
_exptl_crystal_face_index_l
_exptl_crystal_face_perp_dist
_exptl_oxdiff_crystal_face_indexfrac_h
_exptl_oxdiff_crystal_face_indexfrac_k
_exptl_oxdiff_crystal_face_indexfrac_l
_exptl_oxdiff_crystal_face_x
_exptl_oxdiff_crystal_face_y
_exptl_oxdiff_crystal_face_z
8 -5 -1 0.2167 7.9940 -4.9572 -0.9941 0.0400 -0.1330 0.9981
-8 5 1 0.2167 -7.9940 4.9572 0.9941 -0.0400 0.1330 -0.9981
0 -2 -10 0.0331 0.0097 -1.9394 -9.9979 -0.3099 0.9784 0.1680
0 2 10 0.0191 -0.0097 1.9394 9.9979 0.3099 -0.9784 -0.1680
0 -36 -2 0.0062 0.0085 -35.9539 -2.0193 0.8257 0.5061 0.1663
0 36 2 0.0232 -0.0085 35.9539 2.0193 -0.8257 -0.5061 -0.1663

loop_
_geom_angle_atom_site_label_1
_geom_angle_atom_site_label_2
_geom_angle_atom_site_label_3
_geom_angle
_geom_angle_site_symmetry_1
_geom_angle_site_symmetry_3
C2 C1 C6 115.9(3) . .
C2 C1 Pd1 131.5(2) . .
C6 C1 Pd1 112.5(2) . .
C1 C2 C3 124.1(3) . .
F1 C2 C1 120.2(3) . .
F1 C2 C3 115.7(3) . .
C2 C3 H3 120.4 . .
C4 C3 C2 119.2(3) . .
C4 C3 H3 120.4 . .
C3 C4 H4 121.1 . .
C5 C4 C3 117.8(3) . .
C5 C4 H4 121.1 . .
C4 C5 C6 122.9(3) . .
F2 C5 C4 118.5(3) . .
F2 C5 C6 118.6(3) . .
C1 C6 C7 116.4(3) . .
C5 C6 C1 120.1(3) . .
C5 C6 C7 123.5(3) . .
C6 C7 H7A 110.0 . .
C6 C7 H7B 110.0 . .
H7A C7 H7B 108.4 . .
N1 C7 C6 108.4(2) . .
N1 C7 H7A 110.0 . .
N1 C7 H7B 110.0 . .
H8A C8 H8B 109.5 . .
H8A C8 H8C 109.5 . .
H8B C8 H8C 109.5 . .
N1 C8 H8A 109.5 . .
N1 C8 H8B 109.5 . .
N1 C8 H8C 109.5 . .
H9A C9 H9B 109.5 . .
H9A C9 H9C 109.5 . .
H9B C9 H9C 109.5 . .
N1 C9 H9A 109.5 . .
N1 C9 H9B 109.5 . .
N1 C9 H9C 109.5 . .
Pd1 Cl1 Pd1 95.64(3) 3_666 .
C7 N1 Pd1 106.72(17) . .
C8 N1 C7 110.7(2) . .
C8 N1 C9 109.4(2) . .
C8 N1 Pd1 107.84(18) . .
C9 N1 C7 108.6(2) . .
C9 N1 Pd1 113.61(18) . .
C1 Pd1 Cl1 98.22(8) . 3_666
C1 Pd1 Cl1 176.94(8) . .
C1 Pd1 N1 82.18(10) . .
Cl1 Pd1 Cl1 84.36(3) 3_666 .
N1 Pd1 Cl1 95.25(7) . .
N1 Pd1 Cl1 179.30(7) . 3_666

loop_
_geom_bond_atom_site_label_1
_geom_bond_atom_site_label_2
_geom_bond_distance
_geom_bond_site_symmetry_2
C1 C2 1.379(4) .
C1 C6 1.410(4) .
C1 Pd1 1.997(3) .
C2 C3 1.386(4) .
C2 F1 1.366(3) .
C3 H3 0.9300 .
C3 C4 1.385(5) .
C4 H4 0.9300 .
C4 C5 1.378(5) .
C5 C6 1.380(4) .
C5 F2 1.369(3) .
C6 C7 1.500(4) .
C7 H7A 0.9700 .
C7 H7B 0.9700 .
C7 N1 1.489(4) .
C8 H8A 0.9600 .
C8 H8B 0.9600 .
C8 H8C 0.9600 .
C8 N1 1.482(4) .
C9 H9A 0.9600 .
C9 H9B 0.9600 .
C9 H9C 0.9600 .
C9 N1 1.486(4) .
Cl1 Pd1 2.4379(7) .
Cl1 Pd1 2.3277(7) 3_666
N1 Pd1 2.079(2) .
Pd1 Cl1 2.3277(7) 3_666

loop_
_geom_torsion_atom_site_label_1
_geom_torsion_atom_site_label_2
_geom_torsion_atom_site_label_3
_geom_torsion_atom_site_label_4
_geom_torsion
C1 C2 C3 C4 -0.1(5)
C1 C6 C7 N1 27.8(3)
C2 C1 C6 C5 1.3(4)
C2 C1 C6 C7 -178.3(3)
C2 C3 C4 C5 0.2(5)
C3 C4 C5 C6 0.6(5)
C3 C4 C5 F2 179.2(3)
C4 C5 C6 C1 -1.3(5)
C4 C5 C6 C7 178.2(3)
C5 C6 C7 N1 -151.7(3)
C6 C1 C2 C3 -0.6(4)
C6 C1 C2 F1 179.4(2)
C6 C7 N1 C8 78.3(3)
C6 C7 N1 C9 -161.6(2)
C6 C7 N1 Pd1 -38.7(3)
F1 C2 C3 C4 179.9(3)
F2 C5 C6 C1 -179.9(3)
F2 C5 C6 C7 -0.4(4)
Pd1 C1 C2 C3 -176.6(2)
Pd1 C1 C2 F1 3.4(4)
Pd1 C1 C6 C5 178.0(2)
Pd1 C1 C6 C7 -1.5(3)
